data_4000271
loop_
_publ_author_name
'Li, Linyan'
'Jin, Xianglin'
'Li, Guobao'
'Wang, Yingxia'
'Liao, Fuhui'
'Yao, Guangqin'
'Lin, Jianhua'

_publ_section_title
;
 Novel Rare Earth Polyborates. 2. Syntheses and Structures
;
_journal_coden_ASTM CMATEX
_journal_issue 11
_journal_name_full 'Chemistry of Materials'
_journal_page_first 2253
_journal_page_last 2260
_journal_paper_doi 10.1021/cm030004d
_journal_volume 15
_journal_year 2003
_chemical_formula_sum 'B9 H6 Nd O18'
_chemical_formula_weight 535.57
_space_group_IT_number 14
_symmetry_cell_setting monoclinic
_symmetry_space_group_name_Hall '-P 2yn'
_symmetry_space_group_name_H-M 'P 1 21/n 1'
_atom_sites_solution_hydrogens geom
_atom_sites_solution_primary direct
_atom_sites_solution_secondary difmap
_cell_angle_alpha 90.00
_cell_angle_beta 90.12(3)
_cell_angle_gamma 90.00
_cell_formula_units_Z 4
_cell_length_a 9.871(2)
_cell_length_b 16.696(3)
_cell_length_c 7.716(2)
_cell_measurement_reflns_used 2896
_cell_measurement_temperature 293(2)
_cell_measurement_theta_max 27.48
_cell_measurement_theta_min 2.40
_cell_volume 1271.6(5)
_diffrn_ambient_temperature 293(2)
_diffrn_detector_area_resol_mean '100x100 micron'
_diffrn_measurement_device_type 'Rigaku RAXIS RAPID IP'
_diffrn_measurement_method Oscillation
_diffrn_radiation_monochromator graphite
_diffrn_radiation_source 'fine-focus sealed tube'
_diffrn_radiation_type MoK\a
_diffrn_radiation_wavelength 0.71073
_diffrn_reflns_av_R_equivalents 0.0000
_diffrn_reflns_av_sigmaI/netI 0.0433
_diffrn_reflns_limit_h_max 12
_diffrn_reflns_limit_h_min 0
_diffrn_reflns_limit_k_max 21
_diffrn_reflns_limit_k_min 0
_diffrn_reflns_limit_l_max 10
_diffrn_reflns_limit_l_min -9
_diffrn_reflns_number 2896
_diffrn_reflns_theta_max 27.48
_diffrn_reflns_theta_min 2.40
_diffrn_standards_decay_% ?
_diffrn_standards_interval_count ?
_diffrn_standards_interval_time ?
_diffrn_standards_number ?
_exptl_absorpt_coefficient_mu 4.131
_exptl_absorpt_correction_T_max 0.813
_exptl_absorpt_correction_T_min 0.480
_exptl_absorpt_correction_type empirical
_exptl_crystal_colour pink
_exptl_crystal_density_diffrn 2.799
_exptl_crystal_density_meas ?
_exptl_crystal_density_method 'not measured'
_exptl_crystal_description plate
_exptl_crystal_F_000 768
_exptl_crystal_size_max 0.2
_exptl_crystal_size_mid 0.15
_exptl_crystal_size_min 0.05
_refine_ls_extinction_coef 0.0015(3)
_refine_ls_extinction_expression Fc^*^=kFc[1+0.001xFc^2^\l^3^/sin(2\q)]^-1/4^
_refine_ls_extinction_method SHELXL
_refine_ls_goodness_of_fit_ref 0.846
_refine_ls_hydrogen_treatment mixed
_refine_ls_matrix_type full
_refine_ls_number_parameters 254
_refine_ls_number_reflns 2896
_refine_ls_number_restraints 0
_refine_ls_restrained_S_all 0.846
_refine_ls_R_factor_all 0.0313
_refine_ls_R_factor_gt 0.0235
_refine_ls_shift/su_max 0.002
_refine_ls_shift/su_mean 0.000
_refine_ls_structure_factor_coef Fsqd
_refine_ls_weighting_details 'w=1/[\s^2^(Fo^2^)+(0.0411P)^2^+0.0000P] where P=(Fo^2^+2Fc^2^)/3'
_refine_ls_weighting_scheme calc
_refine_ls_wR_factor_gt 0.0563
_refine_ls_wR_factor_ref 0.0579
_reflns_number_gt 2421
_reflns_number_total 2896
_reflns_threshold_expression >2sigma(I)
_cod_depositor_comments
;
The following automatic conversions were performed:
'_exptl_absorpt_correction_type' value 'Empirical' changed to 'empirical'
according to '/home/saulius/struct/CIF-dictionaries/cif_core.dic'
dictionary named 'cif_core.dic' version 2.4.1 from 2010-06-29.

Automatic conversion script
Id: cif_fix_enum 1527 2010-12-29 10:47:43Z saulius 

The following automatic conversions were performed:

'_refine_ls_weighting_scheme' value 'calc
w=1/[\s^2^(Fo^2^)+(0.0411P)^2^+0.0000P] where P=(Fo^2^+2Fc^2^)/3' was
changed to 'calc'. New tag '_refine_ls_weighting_details' was
created. The value of the new tag was set to
'w=1/[\s^2^(Fo^2^)+(0.0411P)^2^+0.0000P] where P=(Fo^2^+2Fc^2^)/3'.

Automatic conversion script
Id: cif_fix_values 3143 2015-03-26 13:38:13Z robertas 

 Updated bibliographic information.

 Antanas Vaitkus,
 2019-10-01
;
_cod_original_sg_symbol_H-M 'P 21/n'
_cod_original_formula_sum 'H6 B9 Nd O18'
_cod_database_code 4000271

loop_
_symmetry_equiv_pos_as_xyz
'x, y, z'
'-x+1/2, y+1/2, -z+1/2'
'-x, -y, -z'
'x-1/2, -y-1/2, z-1/2'

loop_
_atom_site_label
_atom_site_type_symbol
_atom_site_fract_x
_atom_site_fract_y
_atom_site_fract_z
_atom_site_U_iso_or_equiv
_atom_site_adp_type
_atom_site_occupancy
_atom_site_calc_flag
_atom_site_refinement_flags
_atom_site_disorder_assembly
_atom_site_disorder_group
Nd1 Nd 0.860801(15) 0.789639(10) 0.23849(2) 0.00685(7) Uani 1 d . . .
O1 O 0.9762(2) 0.98569(14) 0.6824(3) 0.0108(5) Uani 1 d . . .
O2 O 0.8304(2) 0.64166(14) 0.1529(3) 0.0153(5) Uani 1 d . . .
O3 O 0.8587(2) 0.86186(15) 0.7313(3) 0.0099(5) Uani 1 d . . .
O4 O 0.5977(2) 0.80353(14) 0.2533(3) 0.0090(5) Uani 1 d . . .
O5 O 0.7436(2) 0.79085(14) -0.0495(3) 0.0079(4) Uani 1 d . . .
O6 O 1.1122(2) 0.78427(14) 0.2493(3) 0.0094(5) Uani 1 d . . .
O7 O 0.9755(2) 0.78202(14) -0.0512(3) 0.0089(5) Uani 1 d . . .
O8 O 1.0014(2) 0.72162(14) 0.4701(3) 0.0083(5) Uani 1 d . . .
O9 O 1.0939(2) 0.86073(15) 0.6421(3) 0.0125(5) Uani 1 d . . .
O10 O 0.7171(2) 0.51627(14) 0.1243(3) 0.0132(5) Uani 1 d . . .
O11 O 0.85620(19) 0.71532(13) 0.7191(3) 0.0066(5) Uani 1 d . . .
O12 O 0.9137(2) 0.89641(13) 0.4423(3) 0.0100(5) Uani 1 d . . .
O13 O 0.8726(2) 0.92565(14) 0.1596(3) 0.0118(5) Uani 1 d . . .
O14 O 0.9638(2) 0.59627(14) 0.6095(3) 0.0107(5) Uani 1 d . . .
O15 O 0.7223(2) 0.60703(14) 0.6083(3) 0.0130(5) Uani 1 d . . .
O16 O 0.7132(2) 0.73739(15) 0.4714(3) 0.0102(5) Uani 1 d . . .
O17 O 0.8229(2) 0.48607(15) 0.5372(4) 0.0187(6) Uani 1 d . . .
O18 O 1.0865(3) 0.5845(2) 0.0967(4) 0.0374(8) Uani 1 d . . .
B1 B 0.9594(3) 0.8968(2) 0.6233(5) 0.0088(7) Uani 1 d . . .
B2 B 0.7107(4) 0.5971(2) 0.1393(5) 0.0106(7) Uani 1 d . . .
B3 B 0.6059(4) 0.4634(2) 0.1725(5) 0.0104(7) Uani 1 d . . .
B4 B 0.8605(3) 0.7923(2) 0.8293(5) 0.0084(7) Uani 1 d . . .
B5 B 1.1231(3) 0.7383(2) 0.3950(5) 0.0084(7) Uani 1 d . . .
B6 B 0.5917(3) 0.7523(2) 0.3920(5) 0.0083(7) Uani 1 d . . .
B7 B 0.9825(3) 0.6814(2) 0.6388(5) 0.0079(7) Uani 1 d . . .
B8 B 0.8379(4) 0.5644(2) 0.5858(5) 0.0108(7) Uani 1 d . . .
B9 B 0.7241(3) 0.6920(2) 0.6355(5) 0.0089(7) Uani 1 d . . .

loop_
_atom_site_aniso_label
_atom_site_aniso_U_11
_atom_site_aniso_U_22
_atom_site_aniso_U_33
_atom_site_aniso_U_23
_atom_site_aniso_U_13
_atom_site_aniso_U_12
Nd1 0.00597(10) 0.00772(11) 0.00687(10) 0.00008(7) -0.00009(6) -0.00024(7)
O1 0.0101(10) 0.0090(12) 0.0134(12) -0.0021(10) 0.0009(9) -0.0023(9)
O2 0.0109(11) 0.0101(13) 0.0250(14) -0.0042(11) -0.0003(9) -0.0034(9)
O3 0.0098(10) 0.0077(12) 0.0121(12) 0.0020(10) 0.0010(8) 0.0002(9)
O4 0.0062(9) 0.0133(12) 0.0075(12) 0.0016(9) -0.0009(8) -0.0006(9)
O5 0.0061(10) 0.0109(12) 0.0066(11) -0.0020(9) 0.0015(8) -0.0011(8)
O6 0.0050(10) 0.0160(13) 0.0073(11) 0.0038(10) 0.0011(8) -0.0002(8)
O7 0.0062(10) 0.0128(12) 0.0078(11) -0.0014(10) -0.0013(8) 0.0010(9)
O8 0.0077(10) 0.0107(12) 0.0064(11) 0.0027(9) -0.0003(8) 0.0002(8)
O9 0.0096(10) 0.0104(12) 0.0176(12) 0.0003(10) -0.0017(9) 0.0000(9)
O10 0.0094(10) 0.0075(12) 0.0227(13) -0.0003(10) 0.0015(9) -0.0009(9)
O11 0.0042(10) 0.0069(11) 0.0087(11) -0.0019(9) 0.0000(8) 0.0002(8)
O12 0.0141(11) 0.0050(11) 0.0109(12) 0.0003(9) -0.0023(9) 0.0001(9)
O13 0.0163(11) 0.0100(12) 0.0092(12) -0.0013(10) -0.0035(9) -0.0033(9)
O14 0.0088(10) 0.0077(11) 0.0157(12) -0.0019(10) 0.0000(9) 0.0002(9)
O15 0.0085(10) 0.0093(12) 0.0213(13) -0.0043(10) -0.0007(9) -0.0003(9)
O16 0.0058(10) 0.0169(12) 0.0079(11) 0.0020(10) -0.0003(8) -0.0013(9)
O17 0.0143(12) 0.0104(13) 0.0314(16) -0.0049(11) -0.0032(10) -0.0009(10)
O18 0.0222(14) 0.050(2) 0.0400(19) -0.0049(17) 0.0029(13) 0.0068(14)
B1 0.0098(16) 0.0072(17) 0.0094(18) -0.0030(14) -0.0004(13) -0.0005(13)
B2 0.0106(16) 0.0119(18) 0.0093(18) 0.0034(15) -0.0009(13) -0.0002(15)
B3 0.0114(16) 0.0105(18) 0.0095(18) 0.0007(15) 0.0002(13) 0.0021(14)
B4 0.0057(15) 0.0123(18) 0.0072(17) 0.0005(15) 0.0024(12) -0.0010(13)
B5 0.0081(15) 0.0088(17) 0.0082(17) -0.0011(15) -0.0017(13) -0.0017(14)
B6 0.0068(15) 0.0110(18) 0.0072(17) -0.0038(15) 0.0018(12) -0.0012(13)
B7 0.0053(15) 0.0090(17) 0.0094(17) -0.0015(15) 0.0016(12) 0.0006(13)
B8 0.0133(17) 0.0128(19) 0.0063(17) -0.0005(15) -0.0024(13) 0.0008(14)
B9 0.0048(15) 0.0136(19) 0.0082(17) -0.0038(15) -0.0006(12) 0.0000(13)
